data_1520580
loop_
_publ_author_name
'Jones, Matthew D.'
'Brady, Lauren'
'McKeown, Paul'
'Buchard, Antoine'
'Sch\"afer, Pascal M.'
'Thomas, Lynne H.'
'Mahon, Mary F.'
'Woodman, Timothy J.'
'Lowe, John P.'

_publ_section_title
;
 Metal influence on the iso- and hetero-selectivity of complexes of
 bipyrrolidine derived salan ligands for the polymerisation of rac-lactide
;
_journal_issue 8
_journal_name_full 'Chem. Sci.'
_journal_page_first 5034
_journal_paper_doi 10.1039/C5SC01819F
_journal_volume 6
_journal_year 2015
_chemical_formula_sum 'C84 H118 Al3 N6 O6'
_chemical_formula_weight 1388.78
_space_group_crystal_system monoclinic
_space_group_IT_number 14
_space_group_name_Hall '-P 2yn'
_space_group_name_H-M_alt 'P 1 21/n 1'
_symmetry_space_group_name_Hall '-P 2yn'
_symmetry_space_group_name_H-M 'P 1 21/n 1'
_atom_sites_solution_hydrogens geom
_audit_creation_method SHELXL-2014/7
_cell_angle_alpha 90
_cell_angle_beta 93.2630(10)
_cell_angle_gamma 90
_cell_formula_units_Z 4
_cell_length_a 13.8521(2)
_cell_length_b 24.7127(3)
_cell_length_c 22.8860(4)
_cell_measurement_reflns_used 2877
_cell_measurement_temperature 150(2)
_cell_measurement_theta_max 28.1350
_cell_measurement_theta_min 3.8660
_cell_volume 7821.7(2)
_computing_cell_refinement
;
CrysAlisPro, Agilent Technologies,
Version 1.171.37.33 (release 27-03-2014 CrysAlis171 .NET)
(compiled Mar 27 2014,17:12:48)
;
_computing_data_collection
;
CrysAlisPro, Agilent Technologies,
Version 1.171.37.33 (release 27-03-2014 CrysAlis171 .NET)
(compiled Mar 27 2014,17:12:48)
;
_computing_data_reduction
;
CrysAlisPro, Agilent Technologies,
Version 1.171.37.33 (release 27-03-2014 CrysAlis171 .NET)
(compiled Mar 27 2014,17:12:48)
;
_computing_structure_refinement 'SHELXL-2014/7 (Sheldrick, 2014)'
_computing_structure_solution SHELXS
_diffrn_ambient_temperature 150(2)
_diffrn_detector 'CCD plate'
_diffrn_detector_area_resol_mean 16.1468
_diffrn_detector_type EosS2
_diffrn_measured_fraction_theta_full 0.998
_diffrn_measured_fraction_theta_max 0.998
_diffrn_measurement_device 'four-circle diffractometer'
_diffrn_measurement_device_type 'New Xcalibur, EosS2'
_diffrn_measurement_method '\w scans'
_diffrn_radiation_monochromator graphite
_diffrn_radiation_probe x-ray
_diffrn_radiation_type 'Mo K\a'
_diffrn_radiation_wavelength 0.71073
_diffrn_reflns_av_R_equivalents 0.0385
_diffrn_reflns_av_unetI/netI 0.0444
_diffrn_reflns_laue_measured_fraction_full 0.998
_diffrn_reflns_laue_measured_fraction_max 0.998
_diffrn_reflns_limit_h_max 17
_diffrn_reflns_limit_h_min -17
_diffrn_reflns_limit_k_max 30
_diffrn_reflns_limit_k_min -32
_diffrn_reflns_limit_l_max 25
_diffrn_reflns_limit_l_min -29
_diffrn_reflns_number 61357
_diffrn_reflns_point_group_measured_fraction_full 0.998
_diffrn_reflns_point_group_measured_fraction_max 0.998
_diffrn_reflns_theta_full 25.242
_diffrn_reflns_theta_max 27.483
_diffrn_reflns_theta_min 3.297
_diffrn_source 'Enhance (Mo) X-ray Source'
_exptl_absorpt_coefficient_mu 0.104
_exptl_absorpt_correction_T_max 1.00000
_exptl_absorpt_correction_T_min 0.97695
_exptl_absorpt_correction_type multi-scan
_exptl_absorpt_process_details
;
CrysAlisPro, Agilent Technologies,
Version 1.171.37.33 (release 27-03-2014 CrysAlis171 .NET)
(compiled Mar 27 2014,17:12:48)
Empirical absorption correction using spherical harmonics,
 implemented in SCALE3 ABSPACK scaling algorithm.
Empirical absorption correction using spherical harmonics,
 implemented in SCALE3 ABSPACK scaling algorithm.
;
_exptl_crystal_colour 'clear intense white'
_exptl_crystal_density_diffrn 1.179
_exptl_crystal_description block
_exptl_crystal_F_000 3004
_exptl_crystal_size_max 0.3500
_exptl_crystal_size_mid 0.3000
_exptl_crystal_size_min 0.3000
_refine_diff_density_max 0.265
_refine_diff_density_min -0.231
_refine_diff_density_rms 0.045
_refine_ls_extinction_method none
_refine_ls_goodness_of_fit_ref 1.015
_refine_ls_hydrogen_treatment constr
_refine_ls_matrix_type full
_refine_ls_number_parameters 908
_refine_ls_number_reflns 17882
_refine_ls_number_restraints 0
_refine_ls_restrained_S_all 1.015
_refine_ls_R_factor_all 0.0763
_refine_ls_R_factor_gt 0.0477
_refine_ls_shift/su_max 0.001
_refine_ls_shift/su_mean 0.000
_refine_ls_structure_factor_coef Fsqd
_refine_ls_weighting_details 'w=1/[\s^2^(Fo^2^)+(0.0500P)^2^+3.2898P] where P=(Fo^2^+2Fc^2^)/3'
_refine_ls_weighting_scheme calc
_refine_ls_wR_factor_gt 0.1079
_refine_ls_wR_factor_ref 0.1224
_reflns_Friedel_coverage 0.000
_reflns_number_gt 12764
_reflns_number_total 17882
_reflns_threshold_expression 'I > 2\s(I)'
_cod_data_source_file c5sc01819f3.cif
_cod_data_source_block Al(3)Me
_cod_depositor_comments 'Adding full bibliography for 1520580--1520588.cif.'
_cod_database_code 1520580
_shelx_shelxl_version_number 2014/7
_shelx_space_group_comment
;
The symmetry employed for this shelxl refinement is uniquely defined
by the following loop, which should always be used as a source of
symmetry information in preference to the above space-group names.
They are only intended as comments.
;
_shelx_estimated_absorpt_t_min 0.979
_shelx_estimated_absorpt_t_max 0.990

loop_
_space_group_symop_operation_xyz
'x, y, z'
'-x+1/2, y+1/2, -z+1/2'
'-x, -y, -z'
'x-1/2, -y-1/2, z-1/2'

loop_
_atom_site_label
_atom_site_type_symbol
_atom_site_fract_x
_atom_site_fract_y
_atom_site_fract_z
_atom_site_U_iso_or_equiv
_atom_site_adp_type
_atom_site_occupancy
_atom_site_site_symmetry_order
_atom_site_calc_flag
_atom_site_refinement_flags_posn
_atom_site_refinement_flags_adp
Al1 Al -0.12087(4) 0.14424(2) 0.53906(2) 0.02428(12) Uani 1 1 d . .
O1 O -0.21477(9) 0.19491(5) 0.53731(7) 0.0365(3) Uani 1 1 d . .
N1 N -0.02456(10) 0.20899(6) 0.53070(7) 0.0239(3) Uani 1 1 d . .
C1 C -0.14618(15) 0.10331(9) 0.46655(9) 0.0400(5) Uani 1 1 d . .
H1A H -0.1487 0.0646 0.4756 0.060 Uiso 1 1 calc R U
H1B H -0.0943 0.1101 0.4401 0.060 Uiso 1 1 calc R U
H1C H -0.2082 0.1148 0.4477 0.060 Uiso 1 1 calc R U
Al2 Al 0.28460(3) 0.16979(2) 0.75491(2) 0.02411(12) Uani 1 1 d . .
O2 O -0.16917(9) 0.11286(5) 0.60090(6) 0.0335(3) Uani 1 1 d . .
N2 N 0.02270(10) 0.10641(6) 0.57152(6) 0.0232(3) Uani 1 1 d . .
C2 C -0.21923(12) 0.24420(7) 0.56030(8) 0.0275(4) Uani 1 1 d . .
Al3 Al -0.21558(4) 0.16395(2) 0.85641(2) 0.02283(12) Uani 1 1 d . .
O3 O 0.23144(9) 0.19633(5) 0.68788(6) 0.0308(3) Uani 1 1 d . .
N3 N 0.17428(9) 0.21692(5) 0.80065(6) 0.0221(3) Uani 1 1 d . .
C3 C -0.13554(12) 0.27110(7) 0.58213(8) 0.0270(4) Uani 1 1 d . .
O4 O 0.32679(9) 0.11090(5) 0.71728(6) 0.0348(3) Uani 1 1 d . .
N4 N 0.24419(10) 0.11499(5) 0.81956(6) 0.0231(3) Uani 1 1 d . .
C4 C -0.14211(14) 0.32327(8) 0.60435(9) 0.0321(4) Uani 1 1 d . .
H4 H -0.0848 0.3414 0.6183 0.039 Uiso 1 1 calc R U
O5 O -0.10059(8) 0.13396(5) 0.87015(6) 0.0268(3) Uani 1 1 d . .
N5 N -0.24835(9) 0.08962(6) 0.79702(6) 0.0227(3) Uani 1 1 d . .
C5 C -0.23059(15) 0.34954(8) 0.60664(9) 0.0375(5) Uani 1 1 d . .
O6 O -0.17423(9) 0.22926(5) 0.88317(6) 0.0304(3) Uani 1 1 d . .
N6 N -0.25540(9) 0.19990(5) 0.77714(6) 0.0223(3) Uani 1 1 d . .
C6 C -0.31228(14) 0.32238(8) 0.58484(9) 0.0359(5) Uani 1 1 d . .
H6 H -0.3730 0.3401 0.5856 0.043 Uiso 1 1 calc R U
C7 C -0.30958(13) 0.27063(8) 0.56194(8) 0.0299(4) Uani 1 1 d . .
C8 C -0.40055(13) 0.24173(9) 0.54109(9) 0.0387(5) Uani 1 1 d . .
H8A H -0.3873 0.2187 0.5077 0.058 Uiso 1 1 calc R U
H8B H -0.4503 0.2683 0.5292 0.058 Uiso 1 1 calc R U
H8C H -0.4234 0.2193 0.5728 0.058 Uiso 1 1 calc R U
C9 C -0.23885(18) 0.40477(9) 0.63443(12) 0.0543(6) Uani 1 1 d . .
H9A H -0.2876 0.4262 0.6120 0.081 Uiso 1 1 calc R U
H9B H -0.1762 0.4232 0.6345 0.081 Uiso 1 1 calc R U
H9C H -0.2581 0.4007 0.6747 0.081 Uiso 1 1 calc R U
C10 C -0.03888(12) 0.24286(7) 0.58379(8) 0.0276(4) Uani 1 1 d . .
H10A H 0.0131 0.2704 0.5875 0.033 Uiso 1 1 calc R U
H10B H -0.0329 0.2195 0.6189 0.033 Uiso 1 1 calc R U
C11 C -0.04288(14) 0.24170(8) 0.47630(9) 0.0326(4) Uani 1 1 d . .
H11A H -0.0196 0.2793 0.4824 0.039 Uiso 1 1 calc R U
H11B H -0.1128 0.2426 0.4648 0.039 Uiso 1 1 calc R U
C12 C 0.01252(16) 0.21388(9) 0.42981(9) 0.0421(5) Uani 1 1 d . .
H12A H 0.0433 0.2409 0.4049 0.051 Uiso 1 1 calc R U
H12B H -0.0312 0.1909 0.4047 0.051 Uiso 1 1 calc R U
C13 C 0.08903(14) 0.17930(8) 0.46272(9) 0.0357(4) Uani 1 1 d . .
H13A H 0.1545 0.1889 0.4510 0.043 Uiso 1 1 calc R U
H13B H 0.0776 0.1404 0.4547 0.043 Uiso 1 1 calc R U
C14 C 0.07866(12) 0.19181(7) 0.52779(8) 0.0262(4) Uani 1 1 d . .
H14 H 0.1204 0.2238 0.5382 0.031 Uiso 1 1 calc R U
C15 C 0.10224(11) 0.14771(7) 0.57297(8) 0.0235(4) Uani 1 1 d . .
H15 H 0.1069 0.1647 0.6127 0.028 Uiso 1 1 calc R U
C16 C 0.19710(12) 0.11713(7) 0.56411(9) 0.0308(4) Uani 1 1 d . .
H16A H 0.2348 0.1356 0.5345 0.037 Uiso 1 1 calc R U
H16B H 0.2370 0.1151 0.6013 0.037 Uiso 1 1 calc R U
C17 C 0.16726(14) 0.06020(8) 0.54301(10) 0.0408(5) Uani 1 1 d . .
H17A H 0.1974 0.0513 0.5060 0.049 Uiso 1 1 calc R U
H17B H 0.1873 0.0327 0.5728 0.049 Uiso 1 1 calc R U
C18 C 0.05771(13) 0.06177(7) 0.53368(8) 0.0301(4) Uani 1 1 d . .
H18A H 0.0387 0.0689 0.4920 0.036 Uiso 1 1 calc R U
H18B H 0.0294 0.0267 0.5449 0.036 Uiso 1 1 calc R U
C19 C 0.01648(12) 0.08438(7) 0.63274(8) 0.0260(4) Uani 1 1 d . .
H19A H 0.0789 0.0675 0.6456 0.031 Uiso 1 1 calc R U
H19B H 0.0039 0.1144 0.6599 0.031 Uiso 1 1 calc R U
C20 C -0.06247(12) 0.04337(7) 0.63486(8) 0.0259(4) Uani 1 1 d . .
C21 C -0.15472(13) 0.06068(8) 0.61613(8) 0.0289(4) Uani 1 1 d . .
C22 C -0.23173(13) 0.02371(9) 0.61324(9) 0.0365(5) Uani 1 1 d . .
C23 C -0.21406(16) -0.02870(9) 0.63260(9) 0.0418(5) Uani 1 1 d . .
H23 H -0.2663 -0.0537 0.6313 0.050 Uiso 1 1 calc R U
C24 C -0.12409(16) -0.04637(8) 0.65369(9) 0.0377(5) Uani 1 1 d . .
C25 C -0.04731(14) -0.00991(7) 0.65355(8) 0.0307(4) Uani 1 1 d . .
H25 H 0.0159 -0.0214 0.6663 0.037 Uiso 1 1 calc R U
C26 C -0.32938(15) 0.04188(12) 0.58804(12) 0.0556(7) Uani 1 1 d . .
H26A H -0.3763 0.0125 0.5914 0.083 Uiso 1 1 calc R U
H26B H -0.3247 0.0513 0.5467 0.083 Uiso 1 1 calc R U
H26C H -0.3506 0.0736 0.6096 0.083 Uiso 1 1 calc R U
C27 C -0.1102(2) -0.10358(8) 0.67649(11) 0.0533(6) Uani 1 1 d . .
H27A H -0.1105 -0.1034 0.7193 0.080 Uiso 1 1 calc R U
H27B H -0.0482 -0.1177 0.6645 0.080 Uiso 1 1 calc R U
H27C H -0.1629 -0.1265 0.6604 0.080 Uiso 1 1 calc R U
C28 C 0.40048(13) 0.21158(8) 0.77863(10) 0.0367(5) Uani 1 1 d . .
H28A H 0.4536 0.2011 0.7545 0.055 Uiso 1 1 calc R U
H28B H 0.4188 0.2043 0.8199 0.055 Uiso 1 1 calc R U
H28C H 0.3870 0.2503 0.7734 0.055 Uiso 1 1 calc R U
C29 C 0.20498(12) 0.24800(7) 0.67827(8) 0.0274(4) Uani 1 1 d . .
C30 C 0.13399(12) 0.27081(7) 0.71142(8) 0.0262(4) Uani 1 1 d . .
C31 C 0.10597(13) 0.32438(8) 0.70258(9) 0.0314(4) Uani 1 1 d . .
H31 H 0.0587 0.3397 0.7261 0.038 Uiso 1 1 calc R U
C32 C 0.14605(14) 0.35582(8) 0.65993(9) 0.0356(4) Uani 1 1 d . .
C33 C 0.21534(14) 0.33225(8) 0.62676(9) 0.0369(5) Uani 1 1 d . .
H33 H 0.2424 0.3532 0.5970 0.044 Uiso 1 1 calc R U
C34 C 0.24716(13) 0.27904(9) 0.63519(9) 0.0343(4) Uani 1 1 d . .
C35 C 0.32690(16) 0.25543(10) 0.60100(11) 0.0505(6) Uani 1 1 d . .
H35A H 0.3850 0.2507 0.6269 0.076 Uiso 1 1 calc R U
H35B H 0.3412 0.2800 0.5690 0.076 Uiso 1 1 calc R U
H35C H 0.3063 0.2203 0.5848 0.076 Uiso 1 1 calc R U
C36 C 0.11765(18) 0.41469(9) 0.65164(11) 0.0504(6) Uani 1 1 d . .
H36A H 0.1568 0.4311 0.6220 0.076 Uiso 1 1 calc R U
H36B H 0.1287 0.4341 0.6888 0.076 Uiso 1 1 calc R U
H36C H 0.0491 0.4170 0.6388 0.076 Uiso 1 1 calc R U
C37 C 0.09488(12) 0.23565(7) 0.75781(8) 0.0266(4) Uani 1 1 d . .
H37A H 0.0624 0.2038 0.7393 0.032 Uiso 1 1 calc R U
H37B H 0.0462 0.2561 0.7789 0.032 Uiso 1 1 calc R U
C38 C 0.21467(13) 0.26594(7) 0.83230(9) 0.0288(4) Uani 1 1 d . .
H38A H 0.2200 0.2966 0.8048 0.035 Uiso 1 1 calc R U
H38B H 0.2796 0.2581 0.8506 0.035 Uiso 1 1 calc R U
C39 C 0.14440(15) 0.27958(8) 0.87887(10) 0.0386(5) Uani 1 1 d . .
H39A H 0.0933 0.3045 0.8631 0.046 Uiso 1 1 calc R U
H39B H 0.1786 0.2967 0.9133 0.046 Uiso 1 1 calc R U
C40 C 0.10100(14) 0.22482(7) 0.89551(9) 0.0303(4) Uani 1 1 d . .
H40A H 0.0298 0.2274 0.8964 0.036 Uiso 1 1 calc R U
H40B H 0.1276 0.2130 0.9345 0.036 Uiso 1 1 calc R U
C41 C 0.12940(12) 0.18476(7) 0.84787(8) 0.0228(3) Uani 1 1 d . .
H41 H 0.0694 0.1670 0.8307 0.027 Uiso 1 1 calc R U
C42 C 0.19912(12) 0.14094(7) 0.87032(8) 0.0242(4) Uani 1 1 d . .
H42 H 0.1608 0.1127 0.8900 0.029 Uiso 1 1 calc R U
C43 C 0.28531(14) 0.15641(8) 0.91217(9) 0.0342(4) Uani 1 1 d . .
H43A H 0.3056 0.1942 0.9053 0.041 Uiso 1 1 calc R U
H43B H 0.2684 0.1527 0.9534 0.041 Uiso 1 1 calc R U
C44 C 0.36565(15) 0.11676(9) 0.89828(10) 0.0422(5) Uani 1 1 d . .
H44A H 0.4239 0.1366 0.8870 0.051 Uiso 1 1 calc R U
H44B H 0.3834 0.0939 0.9327 0.051 Uiso 1 1 calc R U
C45 C 0.32488(13) 0.08222(8) 0.84765(9) 0.0315(4) Uani 1 1 d . .
H45A H 0.3750 0.0749 0.8195 0.038 Uiso 1 1 calc R U
H45B H 0.3005 0.0473 0.8621 0.038 Uiso 1 1 calc R U
C46 C 0.17228(12) 0.07980(7) 0.78652(8) 0.0254(4) Uani 1 1 d . .
H46A H 0.1255 0.1030 0.7638 0.030 Uiso 1 1 calc R U
H46B H 0.1359 0.0586 0.8147 0.030 Uiso 1 1 calc R U
C47 C 0.21902(12) 0.04170(7) 0.74564(8) 0.0273(4) Uani 1 1 d . .
C48 C 0.29363(13) 0.06019(8) 0.71195(8) 0.0305(4) Uani 1 1 d . .
C49 C 0.33501(14) 0.02400(9) 0.67296(9) 0.0386(5) Uani 1 1 d . .
C50 C 0.30006(16) -0.02883(9) 0.66925(10) 0.0446(6) Uani 1 1 d . .
H50 H 0.3275 -0.0530 0.6425 0.053 Uiso 1 1 calc R U
C51 C 0.22701(17) -0.04771(8) 0.70292(10) 0.0423(5) Uani 1 1 d . .
C52 C 0.18751(15) -0.01160(7) 0.74111(9) 0.0341(4) Uani 1 1 d . .
H52 H 0.1376 -0.0235 0.7648 0.041 Uiso 1 1 calc R U
C53 C 0.41442(16) 0.04350(11) 0.63589(11) 0.0539(6) Uani 1 1 d . .
H53A H 0.4733 0.0497 0.6608 0.081 Uiso 1 1 calc R U
H53B H 0.3945 0.0774 0.6165 0.081 Uiso 1 1 calc R U
H53C H 0.4270 0.0161 0.6063 0.081 Uiso 1 1 calc R U
C54 C 0.1921(2) -0.10560(9) 0.69956(13) 0.0629(8) Uani 1 1 d . .
H54A H 0.2154 -0.1251 0.7349 0.094 Uiso 1 1 calc R U
H54B H 0.2169 -0.1231 0.6651 0.094 Uiso 1 1 calc R U
H54C H 0.1212 -0.1061 0.6965 0.094 Uiso 1 1 calc R U
C55 C -0.31681(14) 0.15090(8) 0.91152(9) 0.0360(4) Uani 1 1 d . .
H55A H -0.3272 0.1119 0.9154 0.054 Uiso 1 1 calc R U
H55B H -0.3771 0.1682 0.8968 0.054 Uiso 1 1 calc R U
H55C H -0.2967 0.1662 0.9498 0.054 Uiso 1 1 calc R U
C56 C -0.14632(12) 0.27499(7) 0.85827(8) 0.0246(4) Uani 1 1 d . .
C57 C -0.11748(12) 0.31954(7) 0.89399(9) 0.0279(4) Uani 1 1 d . .
C58 C -0.09119(12) 0.36718(7) 0.86736(9) 0.0310(4) Uani 1 1 d . .
H58 H -0.0701 0.3967 0.8914 0.037 Uiso 1 1 calc R U
C59 C -0.09422(13) 0.37378(7) 0.80693(9) 0.0312(4) Uani 1 1 d . .
C60 C -0.12229(12) 0.32945(7) 0.77265(9) 0.0278(4) Uani 1 1 d . .
H60 H -0.1257 0.3330 0.7313 0.033 Uiso 1 1 calc R U
C61 C -0.14562(11) 0.27996(7) 0.79751(8) 0.0239(4) Uani 1 1 d . .
C62 C -0.11510(15) 0.31350(8) 0.95900(9) 0.0371(5) Uani 1 1 d . .
H62A H -0.0961 0.3479 0.9775 0.056 Uiso 1 1 calc R U
H62B H -0.0683 0.2854 0.9713 0.056 Uiso 1 1 calc R U
H62C H -0.1794 0.3032 0.9709 0.056 Uiso 1 1 calc R U
C63 C -0.06851(16) 0.42726(8) 0.77958(11) 0.0450(5) Uani 1 1 d . .
H63A H -0.1138 0.4552 0.7912 0.067 Uiso 1 1 calc R U
H63B H -0.0725 0.4237 0.7369 0.067 Uiso 1 1 calc R U
H63C H -0.0026 0.4375 0.7930 0.067 Uiso 1 1 calc R U
C64 C -0.16742(12) 0.23143(7) 0.75978(8) 0.0237(4) Uani 1 1 d . .
H64A H -0.1105 0.2071 0.7619 0.028 Uiso 1 1 calc R U
H64B H -0.1781 0.2434 0.7186 0.028 Uiso 1 1 calc R U
C65 C -0.33929(12) 0.23848(7) 0.77953(8) 0.0276(4) Uani 1 1 d . .
H65A H -0.3188 0.2727 0.7989 0.033 Uiso 1 1 calc R U
H65B H -0.3921 0.2223 0.8011 0.033 Uiso 1 1 calc R U
C66 C -0.37187(13) 0.24831(8) 0.71594(9) 0.0347(5) Uani 1 1 d . .
H66A H -0.3307 0.2758 0.6981 0.042 Uiso 1 1 calc R U
H66B H -0.4400 0.2605 0.7123 0.042 Uiso 1 1 calc R U
C67 C -0.36020(13) 0.19271(8) 0.68723(9) 0.0339(4) Uani 1 1 d . .
H67A H -0.3376 0.1967 0.6472 0.041 Uiso 1 1 calc R U
H67B H -0.4224 0.1729 0.6850 0.041 Uiso 1 1 calc R U
C68 C -0.28434(12) 0.16244(7) 0.72686(8) 0.0250(4) Uani 1 1 d . .
H68 H -0.2261 0.1561 0.7039 0.030 Uiso 1 1 calc R U
C69 C -0.31767(12) 0.10797(7) 0.74949(8) 0.0250(4) Uani 1 1 d . .
H69 H -0.3179 0.0811 0.7168 0.030 Uiso 1 1 calc R U
C70 C -0.41522(12) 0.10510(7) 0.77780(9) 0.0285(4) Uani 1 1 d . .
H70A H -0.4692 0.1019 0.7477 0.034 Uiso 1 1 calc R U
H70B H -0.4256 0.1375 0.8021 0.034 Uiso 1 1 calc R U
C71 C -0.40640(12) 0.05388(7) 0.81566(9) 0.0309(4) Uani 1 1 d . .
H71A H -0.4398 0.0231 0.7956 0.037 Uiso 1 1 calc R U
H71B H -0.4350 0.0598 0.8538 0.037 Uiso 1 1 calc R U
C72 C -0.29730(12) 0.04283(7) 0.82422(9) 0.0296(4) Uani 1 1 d . .
H72A H -0.2776 0.0402 0.8664 0.035 Uiso 1 1 calc R U
H72B H -0.2804 0.0086 0.8048 0.035 Uiso 1 1 calc R U
C73 C -0.15547(12) 0.07107(7) 0.77373(8) 0.0256(4) Uani 1 1 d . .
H73A H -0.1236 0.1018 0.7549 0.031 Uiso 1 1 calc R U
H73B H -0.1687 0.0427 0.7438 0.031 Uiso 1 1 calc R U
C74 C -0.08979(12) 0.04901(7) 0.82197(8) 0.0253(4) Uani 1 1 d . .
C75 C -0.06808(11) 0.08262(7) 0.87014(8) 0.0241(4) Uani 1 1 d . .
C76 C -0.01150(12) 0.06280(7) 0.91811(8) 0.0274(4) Uani 1 1 d . .
C77 C 0.02458(13) 0.01025(8) 0.91528(9) 0.0309(4) Uani 1 1 d . .
H77 H 0.0637 -0.0032 0.9475 0.037 Uiso 1 1 calc R U
C78 C 0.00581(13) -0.02336(7) 0.86729(9) 0.0309(4) Uani 1 1 d . .
C79 C -0.05292(13) -0.00333(7) 0.82111(9) 0.0292(4) Uani 1 1 d . .
H79 H -0.0683 -0.0258 0.7882 0.035 Uiso 1 1 calc R U
C80 C 0.00717(14) 0.09782(8) 0.97110(9) 0.0347(4) Uani 1 1 d . .
H80A H 0.0511 0.0791 0.9994 0.052 Uiso 1 1 calc R U
H80B H -0.0540 0.1053 0.9890 0.052 Uiso 1 1 calc R U
H80C H 0.0366 0.1320 0.9595 0.052 Uiso 1 1 calc R U
C81 C 0.04770(16) -0.08010(8) 0.86533(11) 0.0437(5) Uani 1 1 d . .
H81A H 0.1169 -0.0780 0.8588 0.066 Uiso 1 1 calc R U
H81B H 0.0147 -0.1005 0.8333 0.066 Uiso 1 1 calc R U
H81C H 0.0385 -0.0985 0.9026 0.066 Uiso 1 1 calc R U
C82 C -0.26924(19) 0.00761(15) 0.99938(13) 0.0812(10) Uani 1 1 d . .
H82A H -0.2675 0.0473 0.9999 0.122 Uiso 1 1 calc R U
H82B H -0.2201 -0.0060 0.9740 0.122 Uiso 1 1 calc R U
H82C H -0.2561 -0.0062 1.0392 0.122 Uiso 1 1 calc R U
C83 C -0.36898(17) -0.01139(12) 0.97614(11) 0.0583(7) Uani 1 1 d . .
H83A H -0.3795 0.0004 0.9349 0.070 Uiso 1 1 calc R U
H83B H -0.3705 -0.0514 0.9767 0.070 Uiso 1 1 calc R U
C84 C -0.45040(16) 0.00973(10) 1.01066(10) 0.0463(5) Uani 1 1 d . .
H84A H -0.4496 0.0498 1.0093 0.056 Uiso 1 1 calc R U
H84B H -0.4386 -0.0012 1.0521 0.056 Uiso 1 1 calc R U

loop_
_atom_site_aniso_label
_atom_site_aniso_U_11
_atom_site_aniso_U_22
_atom_site_aniso_U_33
_atom_site_aniso_U_23
_atom_site_aniso_U_13
_atom_site_aniso_U_12
Al1 0.0232(2) 0.0238(2) 0.0253(3) -0.0013(2) -0.0033(2) -0.0016(2)
O1 0.0248(6) 0.0275(7) 0.0561(10) -0.0024(6) -0.0071(6) 0.0003(5)
N1 0.0223(7) 0.0247(7) 0.0245(8) 0.0007(6) -0.0018(6) 0.0008(6)
C1 0.0373(11) 0.0478(12) 0.0337(12) -0.0095(10) -0.0077(9) -0.0036(9)
Al2 0.0178(2) 0.0286(3) 0.0261(3) -0.0014(2) 0.0030(2) -0.0016(2)
O2 0.0302(7) 0.0373(7) 0.0335(8) 0.0049(6) 0.0071(6) 0.0064(6)
N2 0.0261(7) 0.0232(7) 0.0201(8) -0.0012(6) 0.0000(6) -0.0043(6)
C2 0.0272(9) 0.0285(9) 0.0266(10) 0.0056(8) -0.0006(7) 0.0005(7)
Al3 0.0235(2) 0.0235(2) 0.0218(3) 0.0031(2) 0.0038(2) 0.0011(2)
O3 0.0336(7) 0.0341(7) 0.0246(7) -0.0043(6) 0.0002(5) 0.0044(6)
N3 0.0200(7) 0.0218(7) 0.0247(8) 0.0000(6) 0.0014(6) -0.0039(5)
C3 0.0273(9) 0.0277(9) 0.0257(10) 0.0020(7) 0.0009(7) 0.0015(7)
O4 0.0337(7) 0.0356(7) 0.0364(8) -0.0027(6) 0.0133(6) 0.0052(6)
N4 0.0208(7) 0.0237(7) 0.0248(8) -0.0017(6) 0.0003(6) 0.0014(6)
C4 0.0351(10) 0.0311(9) 0.0302(11) -0.0027(8) 0.0022(8) 0.0017(8)
O5 0.0248(6) 0.0240(6) 0.0312(7) -0.0012(5) -0.0017(5) 0.0005(5)
N5 0.0203(7) 0.0252(7) 0.0229(8) 0.0036(6) 0.0028(6) -0.0003(6)
C5 0.0440(11) 0.0353(10) 0.0337(12) -0.0005(9) 0.0063(9) 0.0097(9)
O6 0.0399(7) 0.0249(6) 0.0262(7) 0.0023(5) 0.0000(6) 0.0007(5)
N6 0.0202(7) 0.0235(7) 0.0236(8) 0.0017(6) 0.0034(6) -0.0015(6)
C6 0.0326(10) 0.0452(11) 0.0306(11) 0.0043(9) 0.0065(8) 0.0147(9)
C7 0.0260(9) 0.0414(11) 0.0223(10) 0.0085(8) 0.0024(7) 0.0051(8)
C8 0.0262(9) 0.0577(13) 0.0320(11) 0.0118(10) -0.0002(8) 0.0020(9)
C9 0.0592(15) 0.0438(13) 0.0602(17) -0.0120(12) 0.0059(12) 0.0157(11)
C10 0.0259(9) 0.0263(9) 0.0301(10) -0.0036(8) -0.0031(7) -0.0005(7)
C11 0.0336(10) 0.0328(10) 0.0308(11) 0.0091(8) -0.0027(8) 0.0024(8)
C12 0.0483(12) 0.0488(12) 0.0293(12) 0.0098(10) 0.0033(9) 0.0072(10)
C13 0.0345(10) 0.0435(11) 0.0296(11) 0.0067(9) 0.0056(8) 0.0051(9)
C14 0.0215(8) 0.0279(9) 0.0291(10) 0.0038(8) 0.0011(7) -0.0018(7)
C15 0.0223(8) 0.0240(8) 0.0239(9) -0.0007(7) -0.0019(7) -0.0023(7)
C16 0.0228(8) 0.0324(10) 0.0373(11) 0.0038(8) 0.0024(8) 0.0035(7)
C17 0.0388(11) 0.0400(11) 0.0435(13) -0.0090(10) 0.0013(9) 0.0094(9)
C18 0.0370(10) 0.0270(9) 0.0262(10) -0.0059(8) 0.0013(8) -0.0007(8)
C19 0.0288(9) 0.0288(9) 0.0200(9) 0.0004(7) -0.0005(7) -0.0023(7)
C20 0.0282(9) 0.0302(9) 0.0195(9) -0.0003(7) 0.0037(7) -0.0024(7)
C21 0.0294(9) 0.0358(10) 0.0220(10) 0.0012(8) 0.0053(7) -0.0007(8)
C22 0.0291(10) 0.0539(13) 0.0269(11) -0.0007(9) 0.0054(8) -0.0107(9)
C23 0.0448(12) 0.0472(12) 0.0342(12) -0.0031(10) 0.0106(9) -0.0227(10)
C24 0.0534(13) 0.0311(10) 0.0296(11) -0.0011(8) 0.0122(9) -0.0091(9)
C25 0.0374(10) 0.0310(9) 0.0242(10) 0.0007(8) 0.0050(8) -0.0009(8)
C26 0.0281(11) 0.0867(19) 0.0521(16) 0.0054(14) 0.0029(10) -0.0111(11)
C27 0.0821(17) 0.0325(11) 0.0470(15) 0.0021(10) 0.0172(13) -0.0109(11)
C28 0.0226(9) 0.0437(11) 0.0439(13) -0.0018(10) 0.0040(8) -0.0048(8)
C29 0.0248(8) 0.0343(9) 0.0225(10) -0.0018(8) -0.0036(7) -0.0029(7)
C30 0.0206(8) 0.0308(9) 0.0267(10) 0.0024(7) -0.0024(7) -0.0033(7)
C31 0.0249(9) 0.0356(10) 0.0337(11) 0.0050(8) 0.0001(8) 0.0009(8)
C32 0.0355(10) 0.0363(10) 0.0343(11) 0.0076(9) -0.0039(8) -0.0050(9)
C33 0.0375(10) 0.0445(11) 0.0287(11) 0.0078(9) 0.0001(8) -0.0136(9)
C34 0.0297(9) 0.0491(12) 0.0242(10) -0.0026(9) 0.0023(8) -0.0077(9)
C35 0.0479(13) 0.0659(15) 0.0395(14) -0.0032(12) 0.0182(10) -0.0055(11)
C36 0.0581(14) 0.0405(12) 0.0524(15) 0.0169(11) 0.0009(12) -0.0002(11)
C37 0.0194(8) 0.0295(9) 0.0307(10) 0.0022(8) 0.0007(7) -0.0012(7)
C38 0.0293(9) 0.0236(8) 0.0332(11) -0.0021(8) -0.0006(8) -0.0084(7)
C39 0.0465(12) 0.0255(9) 0.0447(13) -0.0106(9) 0.0114(10) -0.0047(9)
C40 0.0350(10) 0.0270(9) 0.0298(10) -0.0043(8) 0.0087(8) -0.0001(8)
C41 0.0217(8) 0.0228(8) 0.0243(9) -0.0018(7) 0.0051(7) -0.0036(7)
C42 0.0268(8) 0.0235(8) 0.0225(9) -0.0015(7) 0.0041(7) -0.0024(7)
C43 0.0368(10) 0.0376(10) 0.0275(11) -0.0021(8) -0.0051(8) 0.0000(8)
C44 0.0391(11) 0.0483(12) 0.0375(13) -0.0011(10) -0.0115(9) 0.0059(10)
C45 0.0293(9) 0.0331(10) 0.0317(11) 0.0027(8) -0.0021(8) 0.0079(8)
C46 0.0245(8) 0.0234(8) 0.0284(10) -0.0046(7) 0.0014(7) -0.0013(7)
C47 0.0291(9) 0.0273(9) 0.0249(10) -0.0037(7) -0.0038(7) 0.0079(7)
C48 0.0296(9) 0.0331(10) 0.0287(10) -0.0043(8) -0.0011(8) 0.0125(8)
C49 0.0361(10) 0.0488(12) 0.0303(11) -0.0077(9) -0.0025(8) 0.0201(9)
C50 0.0522(13) 0.0421(12) 0.0379(13) -0.0171(10) -0.0103(10) 0.0274(10)
C51 0.0574(13) 0.0295(10) 0.0379(12) -0.0069(9) -0.0148(10) 0.0166(10)
C52 0.0440(11) 0.0261(9) 0.0310(11) -0.0020(8) -0.0073(9) 0.0067(8)
C53 0.0421(12) 0.0737(17) 0.0468(15) -0.0142(13) 0.0105(11) 0.0214(12)
C54 0.095(2) 0.0289(11) 0.0627(18) -0.0136(11) -0.0185(15) 0.0158(12)
C55 0.0368(10) 0.0386(11) 0.0335(11) 0.0013(9) 0.0094(9) -0.0010(9)
C56 0.0198(8) 0.0242(8) 0.0299(10) 0.0014(7) 0.0009(7) 0.0046(7)
C57 0.0216(8) 0.0272(9) 0.0347(11) -0.0046(8) 0.0001(7) 0.0074(7)
C58 0.0250(9) 0.0243(9) 0.0435(12) -0.0079(8) 0.0004(8) 0.0038(7)
C59 0.0268(9) 0.0228(8) 0.0444(12) 0.0000(8) 0.0061(8) 0.0005(7)
C60 0.0233(8) 0.0289(9) 0.0318(10) 0.0024(8) 0.0059(7) 0.0007(7)
C61 0.0193(8) 0.0233(8) 0.0295(10) 0.0008(7) 0.0032(7) 0.0013(7)
C62 0.0386(11) 0.0375(11) 0.0348(12) -0.0076(9) -0.0015(9) 0.0064(9)
C63 0.0506(13) 0.0288(10) 0.0563(15) 0.0010(10) 0.0102(11) -0.0068(9)
C64 0.0200(8) 0.0262(8) 0.0253(9) 0.0027(7) 0.0046(7) -0.0018(7)
C65 0.0204(8) 0.0269(9) 0.0357(11) 0.0072(8) 0.0036(7) 0.0016(7)
C66 0.0273(9) 0.0361(10) 0.0404(12) 0.0144(9) -0.0012(8) 0.0002(8)
C67 0.0302(9) 0.0409(11) 0.0298(11) 0.0120(9) -0.0048(8) -0.0046(8)
C68 0.0239(8) 0.0300(9) 0.0209(9) 0.0026(7) 0.0005(7) -0.0027(7)
C69 0.0236(8) 0.0278(9) 0.0233(9) 0.0009(7) -0.0014(7) -0.0027(7)
C70 0.0215(8) 0.0300(9) 0.0338(11) 0.0048(8) -0.0002(7) -0.0035(7)
C71 0.0260(9) 0.0275(9) 0.0395(12) 0.0051(8) 0.0045(8) -0.0034(7)
C72 0.0280(9) 0.0254(9) 0.0358(11) 0.0065(8) 0.0057(8) -0.0025(7)
C73 0.0245(8) 0.0275(9) 0.0251(10) -0.0010(7) 0.0048(7) 0.0012(7)
C74 0.0212(8) 0.0266(8) 0.0286(10) 0.0020(7) 0.0056(7) 0.0002(7)
C75 0.0196(8) 0.0238(8) 0.0292(10) 0.0026(7) 0.0047(7) -0.0008(7)
C76 0.0229(8) 0.0308(9) 0.0285(10) 0.0049(8) 0.0027(7) -0.0033(7)
C77 0.0263(9) 0.0336(10) 0.0326(11) 0.0107(8) 0.0014(8) 0.0007(8)
C78 0.0277(9) 0.0274(9) 0.0382(11) 0.0069(8) 0.0076(8) 0.0039(7)
C79 0.0281(9) 0.0280(9) 0.0322(11) -0.0009(8) 0.0078(8) -0.0009(7)
C80 0.0363(10) 0.0371(10) 0.0303(11) 0.0045(8) -0.0023(8) -0.0042(8)
C81 0.0487(12) 0.0328(10) 0.0502(14) 0.0091(10) 0.0088(10) 0.0112(9)
C82 0.0494(15) 0.137(3) 0.0562(19) 0.0240(19) -0.0028(13) -0.0001(17)
C83 0.0541(14) 0.0853(19) 0.0357(14) 0.0149(13) 0.0035(11) 0.0058(13)
C84 0.0526(13) 0.0501(13) 0.0357(13) 0.0066(10) -0.0027(10) 0.0026(11)

loop_
_atom_type_symbol
_atom_type_description
_atom_type_scat_dispersion_real
_atom_type_scat_dispersion_imag
_atom_type_scat_source
C C 0.0033 0.0016 'International Tables Vol C Tables 4.2.6.8 and 6.1.1.4'
H H 0.0000 0.0000 'International Tables Vol C Tables 4.2.6.8 and 6.1.1.4'
N N 0.0061 0.0033 'International Tables Vol C Tables 4.2.6.8 and 6.1.1.4'
O O 0.0106 0.0060 'International Tables Vol C Tables 4.2.6.8 and 6.1.1.4'
Al Al 0.0645 0.0514 'International Tables Vol C Tables 4.2.6.8 and 6.1.1.4'

loop_
_geom_angle_atom_site_label_1
_geom_angle_atom_site_label_2
_geom_angle_atom_site_label_3
_geom_angle
_geom_angle_site_symmetry_3
O2 Al1 O1 90.97(7) .
O2 Al1 C1 113.08(8) .
O1 Al1 C1 104.22(8) .
O2 Al1 N1 132.47(7) .
O1 Al1 N1 85.99(6) .
C1 Al1 N1 113.62(8) .
O2 Al1 N2 85.56(6) .
O1 Al1 N2 154.81(6) .
C1 Al1 N2 100.07(7) .
N1 Al1 N2 78.20(5) .
C2 O1 Al1 132.57(11) .
C11 N1 C14 103.52(13) .
C11 N1 C10 110.46(14) .
C14 N1 C10 111.43(13) .
C11 N1 Al1 114.20(11) .
C14 N1 Al1 113.67(10) .
C10 N1 Al1 103.76(10) .
O3 Al2 O4 90.86(6) .
O3 Al2 C28 109.59(8) .
O4 Al2 C28 105.95(8) .
O3 Al2 N4 136.55(6) .
O4 Al2 N4 85.58(6) .
C28 Al2 N4 113.01(8) .
O3 Al2 N3 87.22(6) .
O4 Al2 N3 153.44(6) .
C28 Al2 N3 99.62(7) .
N4 Al2 N3 77.84(5) .
C21 O2 Al1 124.49(12) .
C18 N2 C15 104.59(13) .
C18 N2 C19 107.94(13) .
C15 N2 C19 107.77(13) .
C18 N2 Al1 114.68(11) .
C15 N2 Al1 110.70(10) .
C19 N2 Al1 110.78(10) .
O1 C2 C3 121.26(16) .
O1 C2 C7 119.64(16) .
C3 C2 C7 119.09(17) .
O5 Al3 O6 92.81(6) .
O5 Al3 C55 119.04(8) .
O6 Al3 C55 98.80(8) .
O5 Al3 N6 121.93(6) .
O6 Al3 N6 88.70(6) .
C55 Al3 N6 117.99(8) .
O5 Al3 N5 85.20(5) .
O6 Al3 N5 162.79(6) .
C55 Al3 N5 97.09(7) .
N6 Al3 N5 78.00(5) .
C29 O3 Al2 125.76(12) .
C38 N3 C37 107.73(13) .
C38 N3 C41 103.74(13) .
C37 N3 C41 108.30(12) .
C38 N3 Al2 113.65(10) .
C37 N3 Al2 110.49(11) .
C41 N3 Al2 112.56(10) .
C4 C3 C2 119.96(16) .
C4 C3 C10 119.74(16) .
C2 C3 C10 120.26(16) .
C48 O4 Al2 132.84(12) .
C42 N4 C46 110.30(13) .
C42 N4 C45 103.50(14) .
C46 N4 C45 111.27(13) .
C42 N4 Al2 114.20(10) .
C46 N4 Al2 102.41(11) .
C45 N4 Al2 115.37(11) .
C5 C4 C3 121.51(18) .
C75 O5 Al3 133.84(11) .
C69 N5 C73 111.58(13) .
C69 N5 C72 104.62(13) .
C73 N5 C72 109.39(13) .
C69 N5 Al3 106.60(10) .
C73 N5 Al3 108.01(10) .
C72 N5 Al3 116.62(11) .
C6 C5 C4 117.66(18) .
C6 C5 C9 120.62(19) .
C4 C5 C9 121.7(2) .
C56 O6 Al3 134.92(12) .
C65 N6 C68 104.09(13) .
C65 N6 C64 108.49(12) .
C68 N6 C64 107.27(13) .
C65 N6 Al3 114.08(11) .
C68 N6 Al3 116.77(10) .
C64 N6 Al3 105.79(10) .
C7 C6 C5 123.08(17) .
C6 C7 C2 118.69(17) .
C6 C7 C8 121.30(17) .
C2 C7 C8 119.98(18) .
N1 C10 C3 113.35(15) .
N1 C11 C12 105.75(15) .
C11 C12 C13 105.86(16) .
C12 C13 C14 105.37(16) .
N1 C14 C15 109.93(14) .
N1 C14 C13 104.04(14) .
C15 C14 C13 119.04(15) .
N2 C15 C14 110.02(13) .
N2 C15 C16 107.12(13) .
C14 C15 C16 114.39(15) .
C17 C16 C15 105.93(14) .
C18 C17 C16 105.62(15) .
N2 C18 C17 106.88(14) .
C20 C19 N2 110.80(14) .
C21 C20 C25 120.23(17) .
C21 C20 C19 116.27(16) .
C25 C20 C19 123.50(16) .
O2 C21 C20 119.60(16) .
O2 C21 C22 120.63(17) .
C20 C21 C22 119.78(18) .
C23 C22 C21 118.25(18) .
C23 C22 C26 122.59(19) .
C21 C22 C26 119.1(2) .
C24 C23 C22 123.13(18) .
C23 C24 C25 117.91(19) .
C23 C24 C27 120.64(19) .
C25 C24 C27 121.4(2) .
C24 C25 C20 120.57(18) .
O3 C29 C30 119.30(16) .
O3 C29 C34 120.95(17) .
C30 C29 C34 119.75(17) .
C31 C30 C29 120.33(17) .
C31 C30 C37 123.12(16) .
C29 C30 C37 116.48(16) .
C32 C31 C30 121.03(18) .
C33 C32 C31 117.87(18) .
C33 C32 C36 121.18(19) .
C31 C32 C36 120.91(19) .
C32 C33 C34 122.89(18) .
C33 C34 C29 118.11(18) .
C33 C34 C35 121.85(19) .
C29 C34 C35 120.01(19) .
C30 C37 N3 111.11(13) .
N3 C38 C39 106.30(14) .
C38 C39 C40 104.68(14) .
C39 C40 C41 105.73(15) .
N3 C41 C42 109.79(13) .
N3 C41 C40 107.54(13) .
C42 C41 C40 113.67(15) .
N4 C42 C41 109.17(14) .
N4 C42 C43 104.31(14) .
C41 C42 C43 119.32(15) .
C44 C43 C42 105.07(15) .
C45 C44 C43 105.94(15) .
N4 C45 C44 105.04(15) .
N4 C46 C47 112.44(14) .
C52 C47 C48 120.43(17) .
C52 C47 C46 119.78(17) .
C48 C47 C46 119.79(16) .
O4 C48 C47 121.03(16) .
O4 C48 C49 120.18(18) .
C47 C48 C49 118.78(18) .
C50 C49 C48 118.8(2) .
C50 C49 C53 121.86(19) .
C48 C49 C53 119.4(2) .
C51 C50 C49 122.91(19) .
C52 C51 C50 117.47(19) .
C52 C51 C54 120.4(2) .
C50 C51 C54 122.1(2) .
C51 C52 C47 121.6(2) .
O6 C56 C61 121.26(16) .
O6 C56 C57 119.46(17) .
C61 C56 C57 119.27(16) .
C58 C57 C56 118.70(18) .
C58 C57 C62 122.14(17) .
C56 C57 C62 119.15(17) .
C57 C58 C59 122.94(17) .
C60 C59 C58 117.42(17) .
C60 C59 C63 121.30(19) .
C58 C59 C63 121.28(18) .
C59 C60 C61 121.66(18) .
C60 C61 C56 119.88(16) .
C60 C61 C64 120.70(16) .
C56 C61 C64 119.40(15) .
C61 C64 N6 113.47(14) .
N6 C65 C66 104.73(15) .
C65 C66 C67 103.54(15) .
C66 C67 C68 105.50(15) .
N6 C68 C69 110.75(14) .
N6 C68 C67 107.01(14) .
C69 C68 C67 114.78(14) .
N5 C69 C68 108.91(13) .
N5 C69 C70 103.05(14) .
C68 C69 C70 118.44(15) .
C69 C70 C71 103.47(14) .
C70 C71 C72 105.34(14) .
N5 C72 C71 106.00(14) .
N5 C73 C74 110.45(14) .
C79 C74 C75 120.03(17) .
C79 C74 C73 122.53(17) .
C75 C74 C73 117.40(15) .
O5 C75 C74 120.18(16) .
O5 C75 C76 120.12(16) .
C74 C75 C76 119.70(16) .
C77 C76 C75 118.39(17) .
C77 C76 C80 121.94(17) .
C75 C76 C80 119.66(16) .
C78 C77 C76 122.81(18) .
C79 C78 C77 117.65(17) .
C79 C78 C81 120.99(19) .
C77 C78 C81 121.35(18) .
C78 C79 C74 121.37(18) .
C84 C83 C82 113.6(2) .
C83 C84 C84 114.5(3) 3_457

loop_
_geom_bond_atom_site_label_1
_geom_bond_atom_site_label_2
_geom_bond_distance
_geom_bond_site_symmetry_2
Al1 O2 1.7776(14) .
Al1 O1 1.8044(13) .
Al1 C1 1.958(2) .
Al1 N1 2.0989(15) .
Al1 N2 2.2831(15) .
O1 C2 1.330(2) .
N1 C11 1.494(2) .
N1 C14 1.497(2) .
N1 C10 1.498(2) .
Al2 O3 1.7881(14) .
Al2 O4 1.8053(14) .
Al2 C28 1.9592(19) .
Al2 N4 2.1050(15) .
Al2 N3 2.2293(15) .
O2 C21 1.348(2) .
N2 C18 1.500(2) .
N2 C15 1.501(2) .
N2 C19 1.510(2) .
C2 C3 1.403(2) .
C2 C7 1.414(2) .
Al3 O5 1.7687(12) .
Al3 O6 1.8079(13) .
Al3 C55 1.9653(19) .
Al3 N6 2.0666(15) .
Al3 N5 2.3145(15) .
O3 C29 1.343(2) .
N3 C38 1.503(2) .
N3 C37 1.504(2) .
N3 C41 1.504(2) .
C3 C4 1.391(3) .
C3 C10 1.509(2) .
O4 C48 1.338(2) .
N4 C42 1.494(2) .
N4 C46 1.495(2) .
N4 C45 1.496(2) .
C4 C5 1.391(3) .
O5 C75 1.346(2) .
N5 C69 1.481(2) .
N5 C73 1.493(2) .
N5 C72 1.494(2) .
C5 C6 1.384(3) .
C5 C9 1.513(3) .
O6 C56 1.333(2) .
N6 C65 1.506(2) .
N6 C68 1.513(2) .
N6 C64 1.518(2) .
C6 C7 1.383(3) .
C7 C8 1.502(3) .
C11 C12 1.512(3) .
C12 C13 1.526(3) .
C13 C14 1.536(3) .
C14 C15 1.525(2) .
C15 C16 1.539(2) .
C16 C17 1.537(3) .
C17 C18 1.521(3) .
C19 C20 1.494(2) .
C20 C21 1.392(2) .
C20 C25 1.397(3) .
C21 C22 1.403(3) .
C22 C23 1.386(3) .
C22 C26 1.508(3) .
C23 C24 1.381(3) .
C24 C25 1.394(3) .
C24 C27 1.515(3) .
C29 C30 1.395(2) .
C29 C34 1.403(3) .
C30 C31 1.391(3) .
C30 C37 1.497(2) .
C31 C32 1.388(3) .
C32 C33 1.386(3) .
C32 C36 1.516(3) .
C33 C34 1.397(3) .
C34 C35 1.507(3) .
C38 C39 1.522(3) .
C39 C40 1.537(3) .
C40 C41 1.540(2) .
C41 C42 1.521(2) .
C42 C43 1.536(2) .
C43 C44 1.530(3) .
C44 C45 1.522(3) .
C46 C47 1.500(2) .
C47 C52 1.390(3) .
C47 C48 1.401(3) .
C48 C49 1.408(3) .
C49 C50 1.393(3) .
C49 C53 1.506(3) .
C50 C51 1.387(3) .
C51 C52 1.384(3) .
C51 C54 1.511(3) .
C56 C61 1.397(3) .
C56 C57 1.415(2) .
C57 C58 1.384(3) .
C57 C62 1.494(3) .
C58 C59 1.391(3) .
C59 C60 1.390(3) .
C59 C63 1.514(3) .
C60 C61 1.395(2) .
C61 C64 1.499(2) .
C65 C66 1.519(3) .
C66 C67 1.536(3) .
C67 C68 1.542(2) .
C68 C69 1.523(2) .
C69 C70 1.533(2) .
C70 C71 1.535(2) .
C71 C72 1.537(2) .
C73 C74 1.493(2) .
C74 C79 1.391(2) .
C74 C75 1.399(2) .
C75 C76 1.401(2) .
C76 C77 1.394(3) .
C76 C80 1.500(3) .
C77 C78 1.390(3) .
C78 C79 1.388(3) .
C78 C81 1.519(3) .
C82 C83 1.526(4) .
C83 C84 1.507(3) .
C84 C84 1.510(4) 3_457
